data_7061259
loop_
_publ_author_name
'Xing, Siyang'
'Wang, Chenyu'
'Gao, Tingxuan'
'Wang, Yuhan'
'Wang, Hongzheng'
'Wang, Hanfei'
'Wang, Kui'
'Zhu, Bolin'

_publ_section_title
;
 Construction of 4-spiroannulated tetrahydroisoquinoline skeletons via a
 sequential ring opening of aziridines and Pictet--Spengler reaction
;
_journal_issue 5
_journal_name_full 'New Journal of Chemistry'
_journal_page_first 2553
_journal_page_last 2558
_journal_paper_doi 10.1039/D1NJ05031A
_journal_volume 46
_journal_year 2022
_chemical_formula_moiety '0.44(C24 H24 N2 O3 S)'
_chemical_formula_sum 'C11 H10 Cl0 N O S0.11'
_chemical_formula_weight 175.76
_space_group_crystal_system monoclinic
_space_group_IT_number 14
_space_group_name_Hall '-P 2ybc'
_space_group_name_H-M_alt 'P 1 21/c 1'
_atom_sites_solution_hydrogens geom
_audit_creation_date 2020-10-13
_audit_creation_method
;
Olex2 1.2
(compiled 2015.09.30 svn.r3233 for OlexSys, GUI svn.r5103)
;
_audit_update_record
;
2021-10-04 deposited with the CCDC.	2022-01-06 downloaded from the CCDC.
;
_cell_angle_alpha 90
_cell_angle_beta 95.792(5)
_cell_angle_gamma 90
_cell_formula_units_Z 9
_cell_length_a 11.8021(8)
_cell_length_b 14.8362(7)
_cell_length_c 11.9060(5)
_cell_measurement_reflns_used 5763
_cell_measurement_temperature 293(2)
_cell_measurement_theta_max 26.6050
_cell_measurement_theta_min 2.2010
_cell_volume 2074.08(19)
_computing_cell_refinement 'CrysAlisPro 1.171.39.46 (Rigaku OD, 2018)'
_computing_data_collection 'CrysAlisPro 1.171.39.46 (Rigaku OD, 2018)'
_computing_data_reduction 'CrysAlisPro 1.171.39.46 (Rigaku OD, 2018)'
_computing_molecular_graphics 'Olex2 (Dolomanov et al., 2009)'
_computing_publication_material 'Olex2 (Dolomanov et al., 2009)'
_computing_structure_refinement 'ShelXL (Sheldrick, 2015)'
_computing_structure_solution 'ShelXT (Sheldrick, 2015)'
_diffrn_ambient_temperature 293(2)
_diffrn_detector 'CCD plate'
_diffrn_detector_area_resol_mean 5.2740
_diffrn_detector_type AtlasS2
_diffrn_measured_fraction_theta_full 1.000
_diffrn_measured_fraction_theta_max 1.000
_diffrn_measurement_details
;
List of Runs (angles in degrees, time in seconds):

  # Type    Start    End  Width  t~exp~   \w     \q     \k     \f   Frames
#--------------------------------------------------------------------------
  1  \w    -77.00  98.00   1.00    5.67    --   11.16   0.00-120.00  175
  2  \w      8.00  36.00   1.00    5.67    --   11.16 -38.00 120.00   28
  3  \w    -67.00   2.00   1.00    5.67    --  -11.24 -38.00-180.00   69
  4  \w      1.00  27.00   1.00    5.67    --  -11.24 -99.00 -30.00   26
  5  \w      2.00  30.00   1.00    5.67    --  -11.24 -99.00   0.00   28
;
_diffrn_measurement_device 'four-circle diffractometer'
_diffrn_measurement_device_type 'SuperNova, Dual, Cu at home/near, AtlasS2'
_diffrn_measurement_method '\w scans'
_diffrn_orient_matrix_type 'CrysAlisPro convention (1999,Acta A55,543-557)'
_diffrn_orient_matrix_UB_11 -0.0425460000
_diffrn_orient_matrix_UB_12 -0.0339518000
_diffrn_orient_matrix_UB_13 -0.0044108000
_diffrn_orient_matrix_UB_21 0.0350183000
_diffrn_orient_matrix_UB_22 -0.0273957000
_diffrn_orient_matrix_UB_23 -0.0309773000
_diffrn_orient_matrix_UB_31 0.0247236000
_diffrn_orient_matrix_UB_32 -0.0195696000
_diffrn_orient_matrix_UB_33 0.0510615000
_diffrn_radiation_monochromator mirror
_diffrn_radiation_probe x-ray
_diffrn_radiation_type MoK\a
_diffrn_radiation_wavelength 0.71073
_diffrn_reflns_av_R_equivalents 0.0330
_diffrn_reflns_av_unetI/netI 0.0292
_diffrn_reflns_Laue_measured_fraction_full 1.000
_diffrn_reflns_Laue_measured_fraction_max 1.000
_diffrn_reflns_limit_h_max 12
_diffrn_reflns_limit_h_min -14
_diffrn_reflns_limit_k_max 17
_diffrn_reflns_limit_k_min -17
_diffrn_reflns_limit_l_max 14
_diffrn_reflns_limit_l_min -14
_diffrn_reflns_number 15549
_diffrn_reflns_point_group_measured_fraction_full 1.000
_diffrn_reflns_point_group_measured_fraction_max 1.000
_diffrn_reflns_theta_full 25.010
_diffrn_reflns_theta_max 25.010
_diffrn_reflns_theta_min 2.200
_diffrn_source 'micro-focus sealed X-ray tube'
_diffrn_source_type 'SuperNova (Mo) X-ray Source'
_exptl_absorpt_coefficient_mu 0.106
_exptl_absorpt_correction_T_max 1.00000
_exptl_absorpt_correction_T_min 0.72706
_exptl_absorpt_correction_type multi-scan
_exptl_absorpt_process_details
;
CrysAlisPro 1.171.39.46 (Rigaku Oxford Diffraction, 2018)
Empirical absorption correction using spherical harmonics,
 implemented in SCALE3 ABSPACK scaling algorithm.
;
_exptl_crystal_colour colourless
_exptl_crystal_colour_primary colourless
_exptl_crystal_density_diffrn 1.266
_exptl_crystal_description block
_exptl_crystal_F_000 835
_exptl_crystal_size_max 0.25
_exptl_crystal_size_mid 0.24
_exptl_crystal_size_min 0.23
_refine_diff_density_max 0.162
_refine_diff_density_min -0.386
_refine_diff_density_rms 0.041
_refine_ls_extinction_method none
_refine_ls_goodness_of_fit_ref 1.031
_refine_ls_hydrogen_treatment constr
_refine_ls_matrix_type full
_refine_ls_number_parameters 271
_refine_ls_number_reflns 3645
_refine_ls_number_restraints 0
_refine_ls_restrained_S_all 1.031
_refine_ls_R_factor_all 0.0553
_refine_ls_R_factor_gt 0.0426
_refine_ls_shift/su_max 0.001
_refine_ls_shift/su_mean 0.000
_refine_ls_structure_factor_coef Fsqd
_refine_ls_weighting_details 'w=1/[\s^2^(Fo^2^)+(0.0670P)^2^+0.4140P] where P=(Fo^2^+2Fc^2^)/3'
_refine_ls_weighting_scheme calc
_refine_ls_wR_factor_gt 0.1127
_refine_ls_wR_factor_ref 0.1242
_reflns_Friedel_coverage 0.000
_reflns_number_gt 2916
_reflns_number_total 3645
_reflns_threshold_expression 'I > 2\s(I)'
_cod_data_source_file d1nj05031a2.cif
_cod_data_source_block a201012a
_cod_original_cell_volume 2074.07(19)
_cod_database_code 7061259
_shelx_space_group_comment
;
The symmetry employed for this shelxl refinement is uniquely defined
by the following loop, which should always be used as a source of
symmetry information in preference to the above space-group names.
They are only intended as comments.
;
_reflns_odcompleteness_completeness 99.98
_reflns_odcompleteness_iscentric 1
_reflns_odcompleteness_theta 26.32
_olex2_refinement_description
;
1. Fixed Uiso
 At 1.2 times of:
  All C(H) groups, All C(H,H) groups
2.a Secondary CH2 refined with riding coordinates:
 C2(H2A,H2B), C3(H3A,H3B), C16(H16A,H16B), C17(H17A,H17B), C18(H18A,H18B),
 C19(H19A,H19B)
2.b Aromatic/amide H refined with riding coordinates:
 C6(H6), C7(H7), C9(H9), C11(H11), C12(H12), C13(H13), C14(H14), C15(H15),
 C21(H21), C22(H22), C23(H23), C24(H24)
;
_shelx_shelxl_version_number 2014/7
_olex2_date_sample_data_collection 2020-10-12
_olex2_submission_special_instructions 'No special instructions were received'
_oxdiff_exptl_absorpt_empirical_details
;
Empirical correction (ABSPACK) includes:
- Absorption correction using spherical harmonics
- Frame scaling
- Detector area scaling
;
_oxdiff_exptl_absorpt_empirical_full_max 1.403
_oxdiff_exptl_absorpt_empirical_full_min 0.714

loop_
_space_group_symop_operation_xyz
'x, y, z'
'-x, y+1/2, -z+1/2'
'-x, -y, -z'
'x, -y-1/2, z-1/2'

loop_
_atom_site_label
_atom_site_type_symbol
_atom_site_fract_x
_atom_site_fract_y
_atom_site_fract_z
_atom_site_U_iso_or_equiv
_atom_site_adp_type
_atom_site_occupancy
_atom_site_site_symmetry_order
_atom_site_calc_flag
_atom_site_refinement_flags_posn
_atom_site_refinement_flags_adp
_atom_site_refinement_flags_occupancy
_atom_site_disorder_assembly
_atom_site_disorder_group
S1 S 0.77793(5) 0.56594(3) 0.45755(4) 0.0502(2) Uani 1 1 d . . . . .
O1 O 0.64956(12) 0.88183(9) 0.36326(11) 0.0472(4) Uani 1 1 d . . . . .
O2 O 0.88823(14) 0.60645(11) 0.46483(16) 0.0775(6) Uani 1 1 d . . . . .
O3 O 0.74822(17) 0.50567(11) 0.54283(12) 0.0746(6) Uani 1 1 d . . . . .
N1 N 0.68551(16) 0.64651(10) 0.45024(15) 0.0473(4) Uani 1 1 d . . . . .
N2 N 0.65538(15) 0.47787(11) 0.29953(14) 0.0467(4) Uani 1 1 d . . . . .
C1 C 0.68094(17) 0.81044(11) 0.44209(15) 0.0378(4) Uani 1 1 d . . . . .
C2 C 0.6980(2) 0.72345(12) 0.37596(17) 0.0481(5) Uani 1 1 d . . . . .
H2A H 0.6420 0.7200 0.3106 0.058 Uiso 1 1 calc R . . . .
H2B H 0.7733 0.7231 0.3498 0.058 Uiso 1 1 calc R . . . .
C3 C 0.5682(2) 0.63193(13) 0.47269(19) 0.0526(6) Uani 1 1 d . . . . .
H3A H 0.5647 0.5840 0.5276 0.063 Uiso 1 1 calc R . . . .
H3B H 0.5228 0.6142 0.4038 0.063 Uiso 1 1 calc R . . . .
C4 C 0.52169(17) 0.71847(12) 0.51785(15) 0.0398(5) Uani 1 1 d . . . . .
C5 C 0.57872(16) 0.80021(12) 0.50851(15) 0.0366(4) Uani 1 1 d . . . . .
C6 C 0.53512(18) 0.87587(12) 0.55946(16) 0.0411(5) Uani 1 1 d . . . . .
H6 H 0.5729 0.9306 0.5560 0.049 Uiso 1 1 calc R . . . .
C7 C 0.43896(18) 0.87207(12) 0.61418(16) 0.0420(5) Uani 1 1 d . . . . .
H7 H 0.4141 0.9234 0.6492 0.050 Uiso 1 1 calc R . . . .
C8 C 0.37726(17) 0.79152(12) 0.61822(14) 0.0378(4) Uani 1 1 d . . . . .
C9 C 0.42228(18) 0.71558(12) 0.57024(16) 0.0433(5) Uani 1 1 d . . . . .
H9 H 0.3841 0.6609 0.5735 0.052 Uiso 1 1 calc R . . . .
C10 C 0.26542(17) 0.78911(12) 0.66401(15) 0.0385(5) Uani 1 1 d . . . . .
C11 C 0.24350(18) 0.83853(12) 0.75861(15) 0.0425(5) Uani 1 1 d . . . . .
H11 H 0.3018 0.8716 0.7976 0.051 Uiso 1 1 calc R . . . .
C12 C 0.13645(19) 0.83923(14) 0.79548(17) 0.0500(5) Uani 1 1 d . . . . .
H12 H 0.1231 0.8732 0.8584 0.060 Uiso 1 1 calc R . . . .
C13 C 0.0493(2) 0.79015(15) 0.73998(19) 0.0546(6) Uani 1 1 d . . . . .
H13 H -0.0229 0.7911 0.7647 0.065 Uiso 1 1 calc R . . . .
C14 C 0.0703(2) 0.73946(15) 0.64708(19) 0.0562(6) Uani 1 1 d . . . . .
H14 H 0.0121 0.7052 0.6098 0.067 Uiso 1 1 calc R . . . .
C15 C 0.17640(19) 0.73929(14) 0.60935(17) 0.0495(5) Uani 1 1 d . . . . .
H15 H 0.1890 0.7053 0.5462 0.059 Uiso 1 1 calc R . . . .
C16 C 0.7399(2) 0.90978(15) 0.29869(19) 0.0593(6) Uani 1 1 d . . . . .
H16A H 0.7123 0.9571 0.2467 0.071 Uiso 1 1 calc R . . . .
H16B H 0.7630 0.8592 0.2546 0.071 Uiso 1 1 calc R . . . .
C17 C 0.8410(2) 0.94381(16) 0.3736(2) 0.0680(7) Uani 1 1 d . . . . .
H17A H 0.8195 0.9968 0.4143 0.082 Uiso 1 1 calc R . . . .
H17B H 0.9011 0.9608 0.3280 0.082 Uiso 1 1 calc R . . . .
C18 C 0.8837(2) 0.87112(16) 0.4569(2) 0.0597(6) Uani 1 1 d . . . . .
H18A H 0.9432 0.8955 0.5105 0.072 Uiso 1 1 calc R . . . .
H18B H 0.9159 0.8219 0.4169 0.072 Uiso 1 1 calc R . . . .
C19 C 0.78656(17) 0.83614(13) 0.51960(16) 0.0438(5) Uani 1 1 d . . . . .
H19A H 0.7661 0.8821 0.5718 0.053 Uiso 1 1 calc R . . . .
H19B H 0.8127 0.7838 0.5636 0.053 Uiso 1 1 calc R . . . .
C20 C 0.76142(18) 0.50544(11) 0.32824(15) 0.0389(5) Uani 1 1 d . . . . .
C21 C 0.6405(2) 0.42606(14) 0.20743(19) 0.0587(6) Uani 1 1 d . . . . .
H21 H 0.5675 0.4054 0.1840 0.070 Uiso 1 1 calc R . . . .
C22 C 0.7278(3) 0.40197(16) 0.14586(18) 0.0666(7) Uani 1 1 d . . . . .
H22 H 0.7138 0.3646 0.0833 0.080 Uiso 1 1 calc R . . . .
C23 C 0.8345(3) 0.43270(17) 0.1765(2) 0.0681(7) Uani 1 1 d . . . . .
H23 H 0.8941 0.4173 0.1348 0.082 Uiso 1 1 calc R . . . .
C24 C 0.8535(2) 0.48725(14) 0.27036(19) 0.0540(6) Uani 1 1 d . . . . .
H24 H 0.9252 0.5105 0.2933 0.065 Uiso 1 1 calc R . . . .

loop_
_atom_site_aniso_label
_atom_site_aniso_U_11
_atom_site_aniso_U_22
_atom_site_aniso_U_33
_atom_site_aniso_U_23
_atom_site_aniso_U_13
_atom_site_aniso_U_12
S1 0.0613(4) 0.0420(3) 0.0462(3) -0.0118(2) 0.0006(3) 0.0110(2)
O1 0.0542(9) 0.0442(7) 0.0445(7) 0.0109(6) 0.0112(6) 0.0055(6)
O2 0.0539(11) 0.0730(11) 0.1018(13) -0.0418(10) -0.0111(9) 0.0047(9)
O3 0.1231(16) 0.0590(10) 0.0426(8) 0.0036(7) 0.0136(9) 0.0319(10)
N1 0.0552(11) 0.0314(8) 0.0583(10) -0.0044(7) 0.0206(8) 0.0048(7)
N2 0.0514(11) 0.0419(9) 0.0466(9) -0.0009(7) 0.0044(8) -0.0009(8)
C1 0.0460(12) 0.0307(9) 0.0379(9) 0.0021(8) 0.0096(8) 0.0020(8)
C2 0.0589(14) 0.0413(11) 0.0468(11) -0.0047(9) 0.0184(10) 0.0012(10)
C3 0.0646(15) 0.0320(10) 0.0640(13) -0.0064(9) 0.0198(11) -0.0018(10)
C4 0.0482(12) 0.0310(9) 0.0413(10) 0.0007(8) 0.0093(9) 0.0003(8)
C5 0.0422(11) 0.0332(9) 0.0346(9) -0.0009(7) 0.0057(8) 0.0006(8)
C6 0.0483(12) 0.0306(9) 0.0454(10) -0.0030(8) 0.0094(9) -0.0039(8)
C7 0.0499(13) 0.0360(10) 0.0414(10) -0.0062(8) 0.0108(9) 0.0009(9)
C8 0.0445(12) 0.0370(9) 0.0322(9) 0.0024(7) 0.0058(8) 0.0003(8)
C9 0.0528(13) 0.0320(9) 0.0468(11) 0.0004(8) 0.0124(9) -0.0062(9)
C10 0.0446(12) 0.0342(9) 0.0365(9) 0.0055(8) 0.0039(8) 0.0012(8)
C11 0.0467(13) 0.0412(10) 0.0398(10) 0.0006(8) 0.0063(9) -0.0011(9)
C12 0.0561(14) 0.0511(11) 0.0448(11) 0.0023(9) 0.0147(10) 0.0064(10)
C13 0.0456(13) 0.0581(13) 0.0619(13) 0.0100(11) 0.0147(11) 0.0034(11)
C14 0.0463(14) 0.0596(13) 0.0614(13) -0.0003(11) -0.0006(11) -0.0082(11)
C15 0.0531(14) 0.0499(12) 0.0455(11) -0.0058(9) 0.0041(10) -0.0037(10)
C16 0.0751(17) 0.0529(12) 0.0538(13) 0.0177(10) 0.0257(12) 0.0083(12)
C17 0.0627(17) 0.0596(14) 0.0866(18) 0.0205(13) 0.0314(14) -0.0037(12)
C18 0.0449(14) 0.0573(13) 0.0788(16) 0.0064(12) 0.0158(12) -0.0022(11)
C19 0.0452(12) 0.0391(10) 0.0474(11) 0.0015(9) 0.0061(9) 0.0017(9)
C20 0.0506(13) 0.0276(9) 0.0390(10) 0.0002(8) 0.0063(9) 0.0057(8)
C21 0.0690(17) 0.0499(12) 0.0535(13) -0.0020(10) -0.0123(12) -0.0029(11)
C22 0.101(2) 0.0547(13) 0.0407(12) -0.0115(10) -0.0072(13) 0.0192(14)
C23 0.082(2) 0.0724(16) 0.0529(13) -0.0097(12) 0.0185(13) 0.0235(14)
C24 0.0517(14) 0.0524(12) 0.0592(13) -0.0063(10) 0.0122(11) 0.0068(10)

loop_
_atom_type_symbol
_atom_type_description
_atom_type_scat_dispersion_real
_atom_type_scat_dispersion_imag
_atom_type_scat_source
C C 0.0033 0.0016 'International Tables Vol C Tables 4.2.6.8 and 6.1.1.4'
H H 0.0000 0.0000 'International Tables Vol C Tables 4.2.6.8 and 6.1.1.4'
N N 0.0061 0.0033 'International Tables Vol C Tables 4.2.6.8 and 6.1.1.4'
O O 0.0106 0.0060 'International Tables Vol C Tables 4.2.6.8 and 6.1.1.4'
Cl Cl 0.1484 0.1585 'International Tables Vol C Tables 4.2.6.8 and 6.1.1.4'
S S 0.1246 0.1234 'International Tables Vol C Tables 4.2.6.8 and 6.1.1.4'

loop_
_geom_angle_atom_site_label_1
_geom_angle_atom_site_label_2
_geom_angle_atom_site_label_3
_geom_angle
_geom_angle_site_symmetry_1
_geom_angle_site_symmetry_3
_geom_angle_publ_flag
O2 S1 N1 107.36(10) . . ?
O2 S1 C20 106.55(11) . . ?
O3 S1 O2 120.64(11) . . ?
O3 S1 N1 106.85(10) . . ?
O3 S1 C20 106.71(9) . . ?
N1 S1 C20 108.24(9) . . ?
C16 O1 C1 113.91(15) . . ?
C2 N1 S1 120.14(15) . . ?
C3 N1 S1 122.08(13) . . ?
C3 N1 C2 112.62(17) . . ?
C20 N2 C21 115.5(2) . . ?
O1 C1 C2 108.82(14) . . ?
O1 C1 C5 104.36(14) . . ?
O1 C1 C19 110.62(15) . . ?
C5 C1 C2 109.64(15) . . ?
C5 C1 C19 110.79(15) . . ?
C19 C1 C2 112.29(17) . . ?
N1 C2 C1 108.65(15) . . ?
N1 C2 H2A 110.0 . . ?
N1 C2 H2B 110.0 . . ?
C1 C2 H2A 110.0 . . ?
C1 C2 H2B 110.0 . . ?
H2A C2 H2B 108.3 . . ?
N1 C3 H3A 109.9 . . ?
N1 C3 H3B 109.9 . . ?
N1 C3 C4 108.99(16) . . ?
H3A C3 H3B 108.3 . . ?
C4 C3 H3A 109.9 . . ?
C4 C3 H3B 109.9 . . ?
C5 C4 C3 120.81(18) . . ?
C9 C4 C3 119.18(17) . . ?
C9 C4 C5 120.00(17) . . ?
C4 C5 C1 122.95(16) . . ?
C4 C5 C6 117.45(18) . . ?
C6 C5 C1 119.55(16) . . ?
C5 C6 H6 118.9 . . ?
C7 C6 C5 122.26(17) . . ?
C7 C6 H6 118.9 . . ?
C6 C7 H7 119.6 . . ?
C6 C7 C8 120.71(17) . . ?
C8 C7 H7 119.6 . . ?
C7 C8 C10 121.26(17) . . ?
C9 C8 C7 117.03(18) . . ?
C9 C8 C10 121.56(17) . . ?
C4 C9 C8 122.39(17) . . ?
C4 C9 H9 118.8 . . ?
C8 C9 H9 118.8 . . ?
C11 C10 C8 122.15(17) . . ?
C11 C10 C15 117.76(19) . . ?
C15 C10 C8 120.03(17) . . ?
C10 C11 H11 119.6 . . ?
C12 C11 C10 120.89(18) . . ?
C12 C11 H11 119.6 . . ?
C11 C12 H12 119.7 . . ?
C13 C12 C11 120.6(2) . . ?
C13 C12 H12 119.7 . . ?
C12 C13 H13 120.4 . . ?
C12 C13 C14 119.2(2) . . ?
C14 C13 H13 120.4 . . ?
C13 C14 H14 119.8 . . ?
C15 C14 C13 120.4(2) . . ?
C15 C14 H14 119.8 . . ?
C10 C15 H15 119.4 . . ?
C14 C15 C10 121.1(2) . . ?
C14 C15 H15 119.4 . . ?
O1 C16 H16A 109.3 . . ?
O1 C16 H16B 109.3 . . ?
O1 C16 C17 111.51(19) . . ?
H16A C16 H16B 108.0 . . ?
C17 C16 H16A 109.3 . . ?
C17 C16 H16B 109.3 . . ?
C16 C17 H17A 109.7 . . ?
C16 C17 H17B 109.7 . . ?
C16 C17 C18 109.94(19) . . ?
H17A C17 H17B 108.2 . . ?
C18 C17 H17A 109.7 . . ?
C18 C17 H17B 109.7 . . ?
C17 C18 H18A 109.6 . . ?
C17 C18 H18B 109.6 . . ?
C17 C18 C19 110.22(19) . . ?
H18A C18 H18B 108.1 . . ?
C19 C18 H18A 109.6 . . ?
C19 C18 H18B 109.6 . . ?
C1 C19 H19A 108.9 . . ?
C1 C19 H19B 108.9 . . ?
C18 C19 C1 113.54(17) . . ?
C18 C19 H19A 108.9 . . ?
C18 C19 H19B 108.9 . . ?
H19A C19 H19B 107.7 . . ?
N2 C20 S1 113.39(15) . . ?
N2 C20 C24 125.73(18) . . ?
C24 C20 S1 120.81(16) . . ?
N2 C21 H21 118.5 . . ?
N2 C21 C22 123.0(2) . . ?
C22 C21 H21 118.5 . . ?
C21 C22 H22 120.1 . . ?
C23 C22 C21 119.8(2) . . ?
C23 C22 H22 120.1 . . ?
C22 C23 H23 120.5 . . ?
C22 C23 C24 119.1(2) . . ?
C24 C23 H23 120.5 . . ?
C20 C24 C23 116.8(2) . . ?
C20 C24 H24 121.6 . . ?
C23 C24 H24 121.6 . . ?

loop_
_geom_bond_atom_site_label_1
_geom_bond_atom_site_label_2
_geom_bond_distance
_geom_bond_site_symmetry_2
_geom_bond_publ_flag
S1 O2 1.4284(19) . ?
S1 O3 1.4231(17) . ?
S1 N1 1.6146(17) . ?
S1 C20 1.7758(18) . ?
O1 C1 1.439(2) . ?
O1 C16 1.437(3) . ?
N1 C2 1.461(2) . ?
N1 C3 1.452(3) . ?
N2 C20 1.328(3) . ?
N2 C21 1.336(3) . ?
C1 C2 1.536(2) . ?
C1 C5 1.515(3) . ?
C1 C19 1.523(3) . ?
C2 H2A 0.9700 . ?
C2 H2B 0.9700 . ?
C3 H3A 0.9700 . ?
C3 H3B 0.9700 . ?
C3 C4 1.516(3) . ?
C4 C5 1.397(3) . ?
C4 C9 1.384(3) . ?
C5 C6 1.399(3) . ?
C6 H6 0.9300 . ?
C6 C7 1.366(3) . ?
C7 H7 0.9300 . ?
C7 C8 1.403(3) . ?
C8 C9 1.393(3) . ?
C8 C10 1.478(3) . ?
C9 H9 0.9300 . ?
C10 C11 1.390(3) . ?
C10 C15 1.391(3) . ?
C11 H11 0.9300 . ?
C11 C12 1.379(3) . ?
C12 H12 0.9300 . ?
C12 C13 1.374(3) . ?
C13 H13 0.9300 . ?
C13 C14 1.380(3) . ?
C14 H14 0.9300 . ?
C14 C15 1.373(3) . ?
C15 H15 0.9300 . ?
C16 H16A 0.9700 . ?
C16 H16B 0.9700 . ?
C16 C17 1.503(4) . ?
C17 H17A 0.9700 . ?
C17 H17B 0.9700 . ?
C17 C18 1.516(3) . ?
C18 H18A 0.9700 . ?
C18 H18B 0.9700 . ?
C18 C19 1.522(3) . ?
C19 H19A 0.9700 . ?
C19 H19B 0.9700 . ?
C20 C24 1.371(3) . ?
C21 H21 0.9300 . ?
C21 C22 1.371(4) . ?
C22 H22 0.9300 . ?
C22 C23 1.354(4) . ?
C23 H23 0.9300 . ?
C23 C24 1.380(3) . ?
C24 H24 0.9300 . ?

loop_
_geom_torsion_atom_site_label_1
_geom_torsion_atom_site_label_2
_geom_torsion_atom_site_label_3
_geom_torsion_atom_site_label_4
_geom_torsion
_geom_torsion_site_symmetry_1
_geom_torsion_site_symmetry_2
_geom_torsion_site_symmetry_3
_geom_torsion_site_symmetry_4
_geom_torsion_publ_flag
S1 N1 C2 C1 -132.82(15) . . . . ?
S1 N1 C3 C4 151.17(14) . . . . ?
S1 C20 C24 C23 174.07(16) . . . . ?
O1 C1 C2 N1 -158.09(16) . . . . ?
O1 C1 C5 C4 124.62(18) . . . . ?
O1 C1 C5 C6 -52.6(2) . . . . ?
O1 C1 C19 C18 -49.7(2) . . . . ?
O1 C16 C17 C18 58.0(3) . . . . ?
O2 S1 N1 C2 44.45(18) . . . . ?
O2 S1 N1 C3 -162.84(17) . . . . ?
O2 S1 C20 N2 -168.24(14) . . . . ?
O2 S1 C20 C24 14.74(19) . . . . ?
O3 S1 N1 C2 175.19(15) . . . . ?
O3 S1 N1 C3 -32.10(19) . . . . ?
O3 S1 C20 N2 61.63(16) . . . . ?
O3 S1 C20 C24 -115.38(18) . . . . ?
N1 S1 C20 N2 -53.05(16) . . . . ?
N1 S1 C20 C24 129.94(17) . . . . ?
N1 C3 C4 C5 14.4(3) . . . . ?
N1 C3 C4 C9 -164.66(17) . . . . ?
N2 C20 C24 C23 -2.6(3) . . . . ?
N2 C21 C22 C23 -1.5(4) . . . . ?
C1 O1 C16 C17 -60.0(2) . . . . ?
C1 C5 C6 C7 175.71(17) . . . . ?
C2 N1 C3 C4 -54.3(2) . . . . ?
C2 C1 C5 C4 8.2(2) . . . . ?
C2 C1 C5 C6 -169.02(17) . . . . ?
C2 C1 C19 C18 72.1(2) . . . . ?
C3 N1 C2 C1 72.1(2) . . . . ?
C3 C4 C5 C1 7.3(3) . . . . ?
C3 C4 C5 C6 -175.41(17) . . . . ?
C3 C4 C9 C8 177.05(18) . . . . ?
C4 C5 C6 C7 -1.7(3) . . . . ?
C5 C1 C2 N1 -44.5(2) . . . . ?
C5 C1 C19 C18 -164.96(16) . . . . ?
C5 C4 C9 C8 -2.1(3) . . . . ?
C5 C6 C7 C8 -2.1(3) . . . . ?
C6 C7 C8 C9 3.7(3) . . . . ?
C6 C7 C8 C10 -171.97(17) . . . . ?
C7 C8 C9 C4 -1.7(3) . . . . ?
C7 C8 C10 C11 -39.5(2) . . . . ?
C7 C8 C10 C15 137.66(19) . . . . ?
C8 C10 C11 C12 176.09(17) . . . . ?
C8 C10 C15 C14 -176.84(18) . . . . ?
C9 C4 C5 C1 -173.58(16) . . . . ?
C9 C4 C5 C6 3.7(3) . . . . ?
C9 C8 C10 C11 144.94(18) . . . . ?
C9 C8 C10 C15 -37.9(3) . . . . ?
C10 C8 C9 C4 174.02(16) . . . . ?
C10 C11 C12 C13 0.7(3) . . . . ?
C11 C10 C15 C14 0.5(3) . . . . ?
C11 C12 C13 C14 0.4(3) . . . . ?
C12 C13 C14 C15 -1.1(3) . . . . ?
C13 C14 C15 C10 0.7(3) . . . . ?
C15 C10 C11 C12 -1.2(3) . . . . ?
C16 O1 C1 C2 -69.3(2) . . . . ?
C16 O1 C1 C5 173.69(15) . . . . ?
C16 O1 C1 C19 54.5(2) . . . . ?
C16 C17 C18 C19 -52.8(3) . . . . ?
C17 C18 C19 C1 49.9(3) . . . . ?
C19 C1 C2 N1 79.1(2) . . . . ?
C19 C1 C5 C4 -116.30(19) . . . . ?
C19 C1 C5 C6 66.5(2) . . . . ?
C20 S1 N1 C2 -70.22(17) . . . . ?
C20 S1 N1 C3 82.49(18) . . . . ?
C20 N2 C21 C22 0.3(3) . . . . ?
C21 N2 C20 S1 -175.01(14) . . . . ?
C21 N2 C20 C24 1.8(3) . . . . ?
C21 C22 C23 C24 0.7(4) . . . . ?
C22 C23 C24 C20 1.2(3) . . . . ?
